data_7029919
loop_
_publ_author_name
'Langley, Stuart K.'
'Helliwell, Madeleine'
'Teat, Simon J.'
'Winpenny, Richard E. P.'

_publ_section_title
;
 Synthesis and characterisation of cobalt(II) phosphonate cage complexes
 utilizing carboxylates and pyridonates as co-ligands.
;
_journal_issue 41
_journal_name_full 'Dalton transactions (Cambridge, England : 2003)'
_journal_page_first 12807
_journal_page_last 12817
_journal_paper_doi 10.1039/c2dt31612a
_journal_volume 41
_journal_year 2012
_chemical_formula_sum 'C138 H134 Cl8 Co10 F2 N18 O31 P2'
_chemical_formula_weight 3513.47
_chemical_name_systematic
;
?
;
_space_group_IT_number 2
_symmetry_cell_setting triclinic
_symmetry_space_group_name_Hall '-P 1'
_symmetry_space_group_name_H-M 'P -1'
_atom_sites_solution_hydrogens geom
_atom_sites_solution_primary direct
_atom_sites_solution_secondary difmap
_audit_creation_date '9 November 2005'
_audit_creation_method SHELXL-97
_cell_angle_alpha 94.4870(10)
_cell_angle_beta 113.3920(10)
_cell_angle_gamma 108.7860(10)
_cell_formula_units_Z 1
_cell_length_a 15.5669(9)
_cell_length_b 16.7117(9)
_cell_length_c 17.0637(10)
_cell_measurement_reflns_used 6774
_cell_measurement_temperature 100(2)
_cell_measurement_theta_max 26.336
_cell_measurement_theta_min 2.392
_cell_volume 3747.2(4)
_computing_cell_refinement 'Bruker SMART'
_computing_data_collection 'Bruker SMART'
_computing_data_reduction 'Bruker SMART'
_computing_molecular_graphics x-seed
_computing_publication_material CIFTAB
_computing_structure_refinement 'SHELXL-97 (Sheldrick, 1997)'
_computing_structure_solution 'SHELXS-97 (Sheldrick, 1990)'
_diffrn_ambient_temperature 100(2)
_diffrn_measured_fraction_theta_full 0.969
_diffrn_measured_fraction_theta_max 0.969
_diffrn_measurement_device_type 'CCD area detector'
_diffrn_measurement_method 'phi and omega scans'
_diffrn_radiation_monochromator graphite
_diffrn_radiation_source 'fine-focus sealed tube'
_diffrn_radiation_type MoK\a
_diffrn_radiation_wavelength 0.71073
_diffrn_reflns_av_R_equivalents 0.0201
_diffrn_reflns_av_sigmaI/netI 0.0458
_diffrn_reflns_limit_h_max 19
_diffrn_reflns_limit_h_min -19
_diffrn_reflns_limit_k_max 20
_diffrn_reflns_limit_k_min -20
_diffrn_reflns_limit_l_max 21
_diffrn_reflns_limit_l_min -21
_diffrn_reflns_number 21707
_diffrn_reflns_theta_full 26.40
_diffrn_reflns_theta_max 26.40
_diffrn_reflns_theta_min 1.60
_exptl_absorpt_coefficient_mu 1.320
_exptl_absorpt_correction_T_max 0.876
_exptl_absorpt_correction_T_min 0.736
_exptl_absorpt_correction_type multi-scan
_exptl_absorpt_process_details SADABS
_exptl_crystal_colour purple
_exptl_crystal_density_diffrn 1.557
_exptl_crystal_density_method 'not measured'
_exptl_crystal_description plate
_exptl_crystal_F_000 1790
_exptl_crystal_size_max 0.4
_exptl_crystal_size_mid 0.2
_exptl_crystal_size_min 0.1
_refine_diff_density_max 1.462
_refine_diff_density_min -0.598
_refine_diff_density_rms 0.083
_refine_ls_extinction_method none
_refine_ls_goodness_of_fit_ref 1.014
_refine_ls_hydrogen_treatment mixed
_refine_ls_matrix_type full
_refine_ls_number_parameters 956
_refine_ls_number_reflns 14889
_refine_ls_number_restraints 27
_refine_ls_restrained_S_all 1.024
_refine_ls_R_factor_all 0.0564
_refine_ls_R_factor_gt 0.0403
_refine_ls_shift/su_max 0.001
_refine_ls_shift/su_mean 0.000
_refine_ls_structure_factor_coef Fsqd
_refine_ls_weighting_details 'calc w=1/[\s^2^(Fo^2^)+(0.0524P)^2^+2.7152P] where P=(Fo^2^+2Fc^2^)/3'
_refine_ls_weighting_scheme calc
_refine_ls_wR_factor_gt 0.0962
_refine_ls_wR_factor_ref 0.1038
_reflns_number_gt 11799
_reflns_number_total 14889
_reflns_threshold_expression >2sigma(I)
_cod_data_source_file c2dt31612a.txt
_cod_data_source_block global10
_cod_original_sg_symbol_H-M p-1
_cod_database_code 7029919

loop_
_symmetry_equiv_pos_as_xyz
'x, y, z'
'-x, -y, -z'

loop_
_atom_site_label
_atom_site_type_symbol
_atom_site_fract_x
_atom_site_fract_y
_atom_site_fract_z
_atom_site_U_iso_or_equiv
_atom_site_adp_type
_atom_site_occupancy
_atom_site_symmetry_multiplicity
_atom_site_calc_flag
_atom_site_refinement_flags
Co3 Co 0.30189(3) 0.56577(3) 0.23802(3) 0.01636(10) Uani 1 1 d .
Co1 Co 0.30092(3) 0.67594(3) 0.08276(3) 0.01650(10) Uani 1 1 d .
Co5 Co 0.14792(3) 0.47968(3) 0.00249(3) 0.01498(9) Uani 1 1 d .
Co4 Co 0.05197(3) 0.66019(3) 0.02405(3) 0.01476(9) Uani 1 1 d .
Co2 Co 0.22449(3) 0.71017(3) 0.27395(3) 0.01699(10) Uani 1 1 d .
Cl1 Cl -0.08377(9) 0.78090(9) 0.44477(7) 0.0565(3) Uani 1 1 d .
Cl2 Cl 0.59994(7) 0.60191(6) 0.37004(6) 0.0350(2) Uani 1 1 d .
Cl3 Cl 0.57566(7) 0.77128(6) 0.10534(7) 0.0373(2) Uani 1 1 d .
Cl4 Cl 0.39562(8) 0.95145(6) 0.41722(6) 0.0430(2) Uani 1 1 d .
P1 P -0.06171(6) 0.48489(5) -0.14282(5) 0.01438(16) Uani 1 1 d .
O1 O 0.36835(16) 0.59809(14) 0.36666(14) 0.0219(5) Uani 1 1 d .
O2 O 0.32578(16) 0.70813(14) 0.39782(14) 0.0204(5) Uani 1 1 d .
O3 O 0.14789(16) 0.73893(13) 0.14990(13) 0.0183(4) Uani 1 1 d .
O4 O 0.13144(16) 0.71339(15) 0.32890(14) 0.0236(5) Uani 1 1 d .
O5 O 0.28000(16) 0.78444(13) 0.05164(14) 0.0199(5) Uani 1 1 d .
O6 O 0.11397(16) 0.74269(13) -0.04169(14) 0.0189(5) Uani 1 1 d .
O7 O -0.00246(15) 0.43341(13) -0.09116(13) 0.0144(4) Uani 1 1 d .
O8 O 0.20309(15) 0.50867(13) -0.08803(13) 0.0183(4) Uani 1 1 d .
O9 O 0.31380(16) 0.64692(14) -0.02708(14) 0.0212(5) Uani 1 1 d .
O10 O 0.18296(16) 0.37356(13) 0.00394(14) 0.0215(5) Uani 1 1 d .
O11 O 0.29293(15) 0.54875(13) 0.11003(13) 0.0170(4) Uani 1 1 d .
O12 O -0.16885(15) 0.42173(13) -0.21108(13) 0.0164(4) Uani 1 1 d .
F1 F 0.14941(12) 0.60239(10) 0.02553(11) 0.0175(4) Uani 1 1 d .
O14 O 0.33444(15) 0.70457(13) 0.22502(14) 0.0188(4) Uani 1 1 d .
O15 O -0.06982(15) 0.55413(12) -0.08513(13) 0.0151(4) Uani 1 1 d .
O16 O 0.03913(16) 0.27156(13) -0.01113(14) 0.0205(5) Uani 1 1 d .
N1 N 0.43631(19) 0.56368(16) 0.22283(17) 0.0205(6) Uani 1 1 d .
N2 N 0.45398(19) 0.74471(16) 0.17957(17) 0.0204(6) Uani 1 1 d .
N3 N 0.2601(2) 0.84466(17) 0.26702(17) 0.0208(6) Uani 1 1 d .
N4 N 0.0255(2) 0.74650(19) 0.37451(19) 0.0287(7) Uani 1 1 d .
N5 N 0.2529(2) 0.43189(17) 0.23029(17) 0.0192(5) Uani 1 1 d .
C1 C -0.0330(3) 0.6934(2) 0.2202(2) 0.0245(7) Uani 1 1 d .
H1 H -0.0210 0.6756 0.1739 0.029 Uiso 1 1 calc R
C2 C 0.0060(2) 0.5357(2) -0.2025(2) 0.0188(6) Uani 1 1 d .
H2A H 0.0671 0.5842 -0.1611 0.023 Uiso 1 1 calc R
H2B H 0.0271 0.4939 -0.2246 0.023 Uiso 1 1 calc R
C3 C 0.4309(2) 0.74986(19) 0.2478(2) 0.0203(7) Uani 1 1 d .
C4 C 0.2642(2) 0.5792(2) -0.0884(2) 0.0180(6) Uani 1 1 d .
C5 C 0.4166(3) 0.5132(2) 0.0789(2) 0.0281(8) Uani 1 1 d .
H5 H 0.3754 0.4926 0.0187 0.034 Uiso 1 1 calc R
C6 C 0.3738(2) 0.6592(2) 0.4187(2) 0.0197(6) Uani 1 1 d .
C7 C -0.0504(2) 0.5686(2) -0.2786(2) 0.0183(6) Uani 1 1 d .
C8 C 0.1288(2) 0.2972(2) -0.00084(19) 0.0188(6) Uani 1 1 d .
C9 C 0.0444(3) 0.7181(2) 0.3072(2) 0.0238(7) Uani 1 1 d .
C10 C 0.2371(3) 0.5245(2) -0.3192(2) 0.0264(7) Uani 1 1 d .
H10 H 0.1932 0.4830 -0.3719 0.032 Uiso 1 1 calc R
C11 C 0.4441(2) 0.6720(2) 0.5138(2) 0.0197(6) Uani 1 1 d .
C12 C 0.2349(2) 0.85632(19) -0.0627(2) 0.0196(6) Uani 1 1 d .
C13 C 0.5045(3) 0.7985(2) 0.3325(2) 0.0266(7) Uani 1 1 d .
H13 H 0.4876 0.8043 0.3786 0.032 Uiso 1 1 calc R
C14 C 0.2174(2) 0.5195(2) -0.2469(2) 0.0220(7) Uani 1 1 d .
H14 H 0.1616 0.4739 -0.2504 0.026 Uiso 1 1 calc R
C15 C 0.5741(3) 0.6926(2) 0.6884(2) 0.0297(8) Uani 1 1 d .
H15 H 0.6177 0.6997 0.7469 0.036 Uiso 1 1 calc R
C16 C 0.3218(3) 0.5908(2) -0.3135(2) 0.0308(8) Uani 1 1 d .
H16 H 0.3362 0.5923 -0.3615 0.037 Uiso 1 1 calc R
C17 C -0.0203(3) 0.6569(2) -0.2753(2) 0.0250(7) Uani 1 1 d .
H17 H 0.0338 0.6965 -0.2249 0.030 Uiso 1 1 calc R
C18 C 0.1915(2) 0.8222(2) 0.1813(2) 0.0188(6) Uani 1 1 d .
C19 C 0.4734(2) 0.7471(2) 0.5757(2) 0.0240(7) Uani 1 1 d .
H19 H 0.4497 0.7904 0.5586 0.029 Uiso 1 1 calc R
C20 C 0.3344(3) 0.8941(2) -0.0496(2) 0.0279(8) Uani 1 1 d .
H20 H 0.3836 0.8771 -0.0114 0.033 Uiso 1 1 calc R
C21 C 0.4812(3) 0.6087(2) 0.5404(2) 0.0258(7) Uani 1 1 d .
H21 H 0.4624 0.5589 0.4990 0.031 Uiso 1 1 calc R
C22 C 0.1167(3) 0.1425(2) -0.0155(2) 0.0270(7) Uani 1 1 d .
H22 H 0.0469 0.1242 -0.0361 0.032 Uiso 1 1 calc R
C23 C 0.1728(2) 0.8867(2) 0.1358(2) 0.0224(7) Uani 1 1 d .
H23 H 0.1272 0.8714 0.0766 0.027 Uiso 1 1 calc R
C24 C 0.3854(3) 0.6552(2) -0.2362(2) 0.0330(8) Uani 1 1 d .
H24 H 0.4414 0.7005 -0.2328 0.040 Uiso 1 1 calc R
C25 C 0.2810(3) 0.2576(2) 0.0392(2) 0.0244(7) Uani 1 1 d .
H25 H 0.3217 0.3165 0.0543 0.029 Uiso 1 1 calc R
C26 C 0.5311(2) 0.5671(2) 0.2561(2) 0.0254(7) Uani 1 1 d .
C27 C -0.1323(3) 0.5115(2) -0.3546(2) 0.0257(7) Uani 1 1 d .
H27 H -0.1536 0.4520 -0.3582 0.031 Uiso 1 1 calc R
C28 C 0.3818(2) 0.5406(2) 0.1351(2) 0.0189(6) Uani 1 1 d .
C29 C 0.1766(2) 0.2307(2) 0.0073(2) 0.0206(7) Uani 1 1 d .
C30 C 0.3080(3) 0.9289(2) 0.3082(2) 0.0266(7) Uani 1 1 d .
C31 C 0.1612(3) 0.8810(2) -0.1212(2) 0.0238(7) Uani 1 1 d .
H31 H 0.0942 0.8559 -0.1305 0.029 Uiso 1 1 calc R
C32 C 0.2818(2) 0.5833(2) -0.1689(2) 0.0191(6) Uani 1 1 d .
C33 C 0.5508(3) 0.7826(2) 0.1951(2) 0.0261(7) Uani 1 1 d .
C34 C 0.1610(3) 0.0817(2) -0.0077(2) 0.0317(8) Uani 1 1 d .
H34 H 0.1206 0.0227 -0.0243 0.038 Uiso 1 1 calc R
C35 C 0.2062(2) 0.78819(19) -0.0145(2) 0.0189(6) Uani 1 1 d .
C36 C 0.2090(3) 0.3590(2) 0.2155(2) 0.0237(7) Uani 1 1 d .
C37 C 0.3245(3) 0.1957(2) 0.0484(2) 0.0291(8) Uani 1 1 d .
H37 H 0.3945 0.2136 0.0709 0.035 Uiso 1 1 calc R
C38 C 0.3650(3) 0.6517(2) -0.1643(2) 0.0268(7) Uani 1 1 d .
H38 H 0.4069 0.6951 -0.1128 0.032 Uiso 1 1 calc R
C39 C 0.1881(3) 0.9432(2) -0.1656(2) 0.0323(8) Uani 1 1 d .
H39 H 0.1390 0.9596 -0.2048 0.039 Uiso 1 1 calc R
C40 C 0.6291(3) 0.8290(2) 0.2765(2) 0.0319(8) Uani 1 1 d .
H40 H 0.6959 0.8534 0.2851 0.038 Uiso 1 1 calc R
C41 C -0.0707(3) 0.6869(2) -0.3472(3) 0.0350(9) Uani 1 1 d .
H41 H -0.0493 0.7462 -0.3447 0.042 Uiso 1 1 calc R
C42 C 0.5456(3) 0.6182(2) 0.6274(2) 0.0295(8) Uani 1 1 d .
H42 H 0.5694 0.5749 0.6446 0.035 Uiso 1 1 calc R
C43 C 0.2237(3) 0.9724(2) 0.1812(2) 0.0294(8) Uani 1 1 d .
H43 H 0.2122 1.0157 0.1524 0.035 Uiso 1 1 calc R
C44 C 0.2648(3) 0.1085(2) 0.0245(2) 0.0306(8) Uani 1 1 d .
H44 H 0.2943 0.0676 0.0300 0.037 Uiso 1 1 calc R
C45 C 0.5383(3) 0.7571(2) 0.6633(2) 0.0277(8) Uani 1 1 d .
H45 H 0.5577 0.8069 0.7049 0.033 Uiso 1 1 calc R
C46 C 0.5153(3) 0.5179(3) 0.1167(3) 0.0389(10) Uani 1 1 d .
H46 H 0.5419 0.5013 0.0811 0.047 Uiso 1 1 calc R
C47 C 0.2879(3) 0.9811(2) -0.1515(2) 0.0349(9) Uani 1 1 d .
H47 H 0.3057 1.0228 -0.1814 0.042 Uiso 1 1 calc R
C48 C 0.2924(3) 0.9951(2) 0.2698(2) 0.0334(8) Uani 1 1 d .
H48 H 0.3261 1.0528 0.3015 0.040 Uiso 1 1 calc R
C49 C 0.3606(3) 0.9571(2) -0.0934(3) 0.0358(9) Uani 1 1 d .
H49 H 0.4278 0.9832 -0.0834 0.043 Uiso 1 1 calc R
C50 C -0.1827(3) 0.5416(3) -0.4249(2) 0.0331(8) Uani 1 1 d .
H50 H -0.2381 0.5023 -0.4748 0.040 Uiso 1 1 calc R
C51 C -0.0660(3) 0.7470(2) 0.3538(2) 0.0317(8) Uani 1 1 d .
C52 C -0.1455(3) 0.7228(2) 0.2719(2) 0.0301(8) Uani 1 1 d .
H52 H -0.2080 0.7244 0.2624 0.036 Uiso 1 1 calc R
C53 C 0.5750(3) 0.5471(3) 0.2065(3) 0.0368(9) Uani 1 1 d .
H53 H 0.6424 0.5529 0.2320 0.044 Uiso 1 1 calc R
C54 C 0.1508(3) 0.2654(2) 0.1950(2) 0.0321(8) Uani 1 1 d .
H54A H 0.0816 0.2521 0.1542 0.048 Uiso 1 1 calc R
H54B H 0.1534 0.2482 0.2480 0.048 Uiso 1 1 calc R
H54C H 0.1794 0.2346 0.1694 0.048 Uiso 1 1 calc R
C55 C -0.1261(3) 0.6955(2) 0.2035(2) 0.0293(8) Uani 1 1 d .
H55 H -0.1768 0.6785 0.1459 0.035 Uiso 1 1 calc R
C56 C 0.6038(3) 0.8378(2) 0.3447(2) 0.0350(9) Uani 1 1 d .
H56 H 0.6544 0.8707 0.4001 0.042 Uiso 1 1 calc R
C57 C -0.1515(3) 0.6290(3) -0.4215(3) 0.0378(9) Uani 1 1 d .
H57 H -0.1849 0.6489 -0.4694 0.045 Uiso 1 1 calc R
C1S C 0.4815(3) 1.0440(2) 0.1976(3) 0.0329(8) Uani 1 1 d .
C2S C 0.4642(3) 0.9551(2) 0.2013(3) 0.0351(9) Uani 1 1 d .
H2S1 H 0.3980 0.9180 0.1564 0.053 Uiso 1 1 calc R
H2S2 H 0.4687 0.9479 0.2579 0.053 Uiso 1 1 calc R
H2S3 H 0.5145 0.9398 0.1922 0.053 Uiso 1 1 calc R
C5S C 0.0765(3) 0.6048(3) 0.5079(3) 0.0472(11) Uani 1 1 d .
H5S1 H 0.0211 0.6126 0.4623 0.071 Uiso 1 1 calc R
H5S2 H 0.0679 0.6067 0.5606 0.071 Uiso 1 1 calc R
H5S3 H 0.0776 0.5494 0.4898 0.071 Uiso 1 1 calc R
C6S C 0.1754(3) 0.6766(2) 0.5252(2) 0.0353(9) Uani 1 1 d .
H6S1 H 0.2301 0.6724 0.5759 0.042 Uiso 1 1 calc R
H6S2 H 0.1891 0.6685 0.4750 0.042 Uiso 1 1 calc R
C7S C 0.2728(3) 0.8308(3) 0.5539(3) 0.0401(9) Uani 1 1 d .
H7S1 H 0.2833 0.8174 0.5029 0.048 Uiso 1 1 calc R
H7S2 H 0.3272 0.8264 0.6047 0.048 Uiso 1 1 calc R
C8S C 0.2781(4) 0.9226(3) 0.5668(4) 0.0726(17) Uani 1 1 d .
H8S1 H 0.2767 0.9390 0.6214 0.109 Uiso 1 1 calc R
H8S2 H 0.2210 0.9263 0.5193 0.109 Uiso 1 1 calc R
H8S3 H 0.3398 0.9612 0.5680 0.109 Uiso 1 1 calc R
C9S C 0.0279(5) 0.9232(3) 0.2572(4) 0.088(2) Uani 1 1 d .
H9S1 H -0.0428 0.8955 0.2421 0.133 Uiso 1 1 calc R
H9S2 H 0.0674 0.9318 0.3192 0.133 Uiso 1 1 calc R
H9S3 H 0.0464 0.8870 0.2256 0.133 Uiso 1 1 calc R
C10S C 0.0471(4) 1.0058(3) 0.2342(4) 0.0647(14) Uani 1 1 d .
N1S N 0.1739(2) 0.7653(2) 0.5415(2) 0.0322(7) Uani 1 1 d D
N2S N 0.4957(3) 1.1142(2) 0.1938(3) 0.0572(11) Uani 1 1 d .
N3S N 0.0621(4) 1.0704(3) 0.2143(4) 0.0892(17) Uani 1 1 d .
N6S N 0.1658(6) 0.0691(5) 0.4521(5) 0.143(3) Uani 1 1 d DU
C20S C 0.2071(7) 0.1334(5) 0.4368(5) 0.131(3) Uani 1 1 d DU
C24S C 0.2752(5) 0.2055(5) 0.4261(4) 0.095(2) Uani 1 1 d DU
H24A H 0.2509 0.2518 0.4216 0.142 Uiso 1 1 calc R
H24B H 0.2806 0.1892 0.3735 0.142 Uiso 1 1 calc R
H24C H 0.3407 0.2247 0.4758 0.142 Uiso 1 1 calc R
C26S C 0.2157(3) 0.7704(3) 0.7021(2) 0.0432(10) Uani 1 1 d .
H26A H 0.2849 0.8064 0.7176 0.065 Uiso 1 1 calc R
H26B H 0.2080 0.7106 0.6968 0.065 Uiso 1 1 calc R
H26C H 0.1981 0.7873 0.7469 0.065 Uiso 1 1 calc R
C25S C 0.1464(3) 0.7815(3) 0.6150(3) 0.0386(9) Uani 1 1 d .
H25A H 0.0774 0.7417 0.5978 0.046 Uiso 1 1 calc R
H25B H 0.1482 0.8402 0.6231 0.046 Uiso 1 1 calc R
O1S O 0.9362(13) 0.9942(9) 0.4325(11) 0.209(6) Uani 0.50 1 d PU
H4 H 0.131(6) 0.768(6) 0.489(3) 0.209 Uiso 1 1 d D

loop_
_atom_site_aniso_label
_atom_site_aniso_U_11
_atom_site_aniso_U_22
_atom_site_aniso_U_33
_atom_site_aniso_U_23
_atom_site_aniso_U_13
_atom_site_aniso_U_12
Co3 0.0170(2) 0.0179(2) 0.0144(2) 0.00513(17) 0.00686(17) 0.00688(17)
Co1 0.0169(2) 0.0166(2) 0.0164(2) 0.00563(17) 0.00828(17) 0.00553(17)
Co5 0.0159(2) 0.0146(2) 0.0157(2) 0.00553(16) 0.00810(17) 0.00574(17)
Co4 0.0159(2) 0.0140(2) 0.0149(2) 0.00528(16) 0.00733(17) 0.00550(16)
Co2 0.0187(2) 0.0163(2) 0.0151(2) 0.00491(17) 0.00661(17) 0.00653(17)
Cl1 0.0539(7) 0.1017(10) 0.0363(6) 0.0157(6) 0.0287(5) 0.0466(7)
Cl2 0.0256(5) 0.0417(5) 0.0284(5) 0.0093(4) 0.0023(4) 0.0140(4)
Cl3 0.0329(5) 0.0380(5) 0.0459(6) 0.0109(4) 0.0279(5) 0.0066(4)
Cl4 0.0407(6) 0.0329(5) 0.0247(5) -0.0001(4) -0.0015(4) -0.0006(4)
P1 0.0155(4) 0.0147(4) 0.0140(4) 0.0053(3) 0.0075(3) 0.0053(3)
O1 0.0243(12) 0.0235(12) 0.0163(11) 0.0039(9) 0.0062(10) 0.0110(10)
O2 0.0214(12) 0.0224(12) 0.0171(11) 0.0068(9) 0.0072(9) 0.0096(10)
O3 0.0210(11) 0.0144(11) 0.0168(11) 0.0042(9) 0.0069(9) 0.0053(9)
O4 0.0230(12) 0.0299(13) 0.0237(12) 0.0105(10) 0.0125(10) 0.0138(10)
O5 0.0213(12) 0.0176(11) 0.0212(12) 0.0081(9) 0.0098(10) 0.0067(9)
O6 0.0188(11) 0.0184(11) 0.0193(11) 0.0076(9) 0.0088(9) 0.0058(9)
O7 0.0145(10) 0.0151(10) 0.0139(10) 0.0040(8) 0.0070(9) 0.0048(8)
O8 0.0188(11) 0.0200(11) 0.0186(11) 0.0074(9) 0.0105(9) 0.0071(9)
O9 0.0223(12) 0.0208(12) 0.0204(12) 0.0049(10) 0.0127(10) 0.0041(10)
O10 0.0229(12) 0.0172(11) 0.0271(12) 0.0081(9) 0.0129(10) 0.0083(10)
O11 0.0159(11) 0.0182(11) 0.0180(11) 0.0063(9) 0.0076(9) 0.0073(9)
O12 0.0160(11) 0.0162(11) 0.0163(11) 0.0041(9) 0.0068(9) 0.0057(9)
F1 0.0183(9) 0.0157(9) 0.0192(9) 0.0062(7) 0.0088(7) 0.0065(7)
O14 0.0173(11) 0.0177(11) 0.0177(11) 0.0040(9) 0.0064(9) 0.0041(9)
O15 0.0161(11) 0.0142(10) 0.0157(11) 0.0054(8) 0.0075(9) 0.0056(9)
O16 0.0215(12) 0.0170(11) 0.0233(12) 0.0054(9) 0.0098(10) 0.0078(9)
N1 0.0204(14) 0.0186(14) 0.0220(14) 0.0072(11) 0.0092(12) 0.0069(11)
N2 0.0188(14) 0.0170(13) 0.0245(15) 0.0076(11) 0.0093(12) 0.0055(11)
N3 0.0193(14) 0.0197(14) 0.0188(14) 0.0046(11) 0.0064(11) 0.0045(11)
N4 0.0307(16) 0.0374(17) 0.0247(16) 0.0099(13) 0.0143(13) 0.0182(14)
N5 0.0209(14) 0.0192(15) 0.0181(14) 0.0061(11) 0.0080(11) 0.0091(12)
C1 0.0282(18) 0.0246(17) 0.0237(18) 0.0055(14) 0.0138(15) 0.0112(15)
C2 0.0180(16) 0.0213(16) 0.0192(16) 0.0075(13) 0.0093(13) 0.0081(13)
C3 0.0188(16) 0.0153(15) 0.0237(17) 0.0077(13) 0.0072(14) 0.0051(13)
C4 0.0174(16) 0.0196(16) 0.0221(16) 0.0106(13) 0.0102(13) 0.0103(13)
C5 0.0302(19) 0.041(2) 0.0254(18) 0.0176(16) 0.0163(16) 0.0221(17)
C6 0.0168(16) 0.0229(17) 0.0186(16) 0.0064(13) 0.0087(13) 0.0052(13)
C7 0.0206(16) 0.0231(16) 0.0167(15) 0.0084(13) 0.0124(13) 0.0092(13)
C8 0.0219(17) 0.0223(17) 0.0125(15) 0.0056(13) 0.0065(13) 0.0098(14)
C9 0.0291(19) 0.0186(16) 0.0265(18) 0.0086(14) 0.0146(15) 0.0093(14)
C10 0.0303(19) 0.0322(19) 0.0191(17) 0.0075(15) 0.0108(15) 0.0150(16)
C11 0.0172(16) 0.0234(16) 0.0189(16) 0.0074(13) 0.0102(13) 0.0052(13)
C12 0.0273(17) 0.0149(15) 0.0205(16) 0.0053(13) 0.0148(14) 0.0073(13)
C13 0.0240(18) 0.0253(18) 0.0207(17) 0.0068(14) 0.0053(14) 0.0031(14)
C14 0.0216(17) 0.0235(17) 0.0264(18) 0.0099(14) 0.0141(14) 0.0101(14)
C15 0.0249(18) 0.042(2) 0.0169(17) 0.0105(16) 0.0058(14) 0.0097(16)
C16 0.040(2) 0.037(2) 0.0269(19) 0.0145(16) 0.0234(17) 0.0168(17)
C17 0.0266(18) 0.0236(17) 0.0230(17) 0.0091(14) 0.0099(15) 0.0083(14)
C18 0.0175(16) 0.0197(16) 0.0203(16) 0.0072(13) 0.0099(13) 0.0063(13)
C19 0.0239(17) 0.0269(18) 0.0232(17) 0.0073(14) 0.0131(14) 0.0087(14)
C20 0.0288(19) 0.0278(19) 0.0259(18) 0.0094(15) 0.0129(16) 0.0080(15)
C21 0.0266(18) 0.0272(18) 0.0236(18) 0.0074(14) 0.0095(15) 0.0123(15)
C22 0.0285(19) 0.0222(17) 0.034(2) 0.0066(15) 0.0166(16) 0.0115(15)
C23 0.0251(17) 0.0212(17) 0.0186(16) 0.0069(13) 0.0078(14) 0.0081(14)
C24 0.039(2) 0.032(2) 0.034(2) 0.0132(17) 0.0247(18) 0.0100(17)
C25 0.0264(18) 0.0244(17) 0.0258(18) 0.0092(14) 0.0130(15) 0.0117(15)
C26 0.0203(17) 0.0313(19) 0.0238(18) 0.0132(15) 0.0067(14) 0.0115(15)
C27 0.0291(19) 0.0263(18) 0.0198(17) 0.0054(14) 0.0128(15) 0.0060(15)
C28 0.0182(16) 0.0179(15) 0.0213(17) 0.0090(13) 0.0095(13) 0.0060(13)
C29 0.0257(17) 0.0254(17) 0.0167(16) 0.0083(13) 0.0110(14) 0.0146(14)
C30 0.0242(18) 0.0228(18) 0.0221(18) 0.0014(14) 0.0068(15) 0.0018(14)
C31 0.0297(18) 0.0192(16) 0.0239(17) 0.0067(14) 0.0137(15) 0.0088(14)
C32 0.0220(16) 0.0206(16) 0.0207(16) 0.0078(13) 0.0126(14) 0.0108(13)
C33 0.0236(18) 0.0231(17) 0.034(2) 0.0133(15) 0.0154(16) 0.0075(14)
C34 0.040(2) 0.0220(18) 0.037(2) 0.0101(16) 0.0169(18) 0.0164(16)
C35 0.0247(17) 0.0157(15) 0.0208(16) 0.0037(13) 0.0140(14) 0.0083(13)
C36 0.0254(18) 0.031(2) 0.0190(17) 0.0078(14) 0.0105(14) 0.0144(16)
C37 0.0267(19) 0.032(2) 0.036(2) 0.0133(16) 0.0159(16) 0.0174(16)
C38 0.0291(19) 0.0255(18) 0.0257(18) 0.0056(15) 0.0162(16) 0.0058(15)
C39 0.043(2) 0.0258(19) 0.033(2) 0.0143(16) 0.0188(18) 0.0161(17)
C40 0.0176(17) 0.0297(19) 0.039(2) 0.0129(17) 0.0073(16) 0.0032(15)
C41 0.040(2) 0.032(2) 0.042(2) 0.0227(18) 0.0210(19) 0.0178(18)
C42 0.0282(19) 0.037(2) 0.0225(18) 0.0119(16) 0.0073(15) 0.0151(16)
C43 0.040(2) 0.0200(17) 0.031(2) 0.0114(15) 0.0169(17) 0.0113(16)
C44 0.038(2) 0.033(2) 0.033(2) 0.0150(16) 0.0179(17) 0.0254(17)
C45 0.0262(18) 0.0324(19) 0.0174(17) -0.0013(14) 0.0111(14) 0.0026(15)
C46 0.040(2) 0.067(3) 0.036(2) 0.028(2) 0.0261(19) 0.038(2)
C47 0.049(2) 0.0260(19) 0.033(2) 0.0175(16) 0.0244(19) 0.0076(17)
C48 0.038(2) 0.0161(17) 0.035(2) 0.0022(15) 0.0141(18) 0.0016(15)
C49 0.034(2) 0.036(2) 0.037(2) 0.0122(17) 0.0232(18) 0.0017(17)
C50 0.0268(19) 0.045(2) 0.0180(17) 0.0081(16) 0.0080(15) 0.0047(17)
C51 0.037(2) 0.038(2) 0.031(2) 0.0103(17) 0.0207(17) 0.0194(18)
C52 0.0289(19) 0.034(2) 0.034(2) 0.0112(16) 0.0171(17) 0.0159(16)
C53 0.026(2) 0.058(3) 0.040(2) 0.028(2) 0.0178(18) 0.0254(19)
C54 0.043(2) 0.0234(18) 0.0286(19) 0.0082(15) 0.0209(17) 0.0049(16)
C55 0.0290(19) 0.0270(19) 0.0285(19) 0.0048(15) 0.0103(16) 0.0105(15)
C56 0.0221(19) 0.029(2) 0.030(2) 0.0069(16) -0.0007(16) -0.0024(15)
C57 0.037(2) 0.052(3) 0.032(2) 0.0278(19) 0.0155(18) 0.022(2)
C1S 0.029(2) 0.028(2) 0.041(2) 0.0018(17) 0.0185(18) 0.0095(16)
C2S 0.037(2) 0.029(2) 0.042(2) 0.0119(17) 0.0206(19) 0.0110(17)
C5S 0.056(3) 0.043(2) 0.040(2) 0.012(2) 0.023(2) 0.015(2)
C6S 0.050(2) 0.038(2) 0.0261(19) 0.0099(17) 0.0186(18) 0.0247(19)
C7S 0.036(2) 0.044(2) 0.036(2) 0.0013(18) 0.0191(19) 0.0081(19)
C8S 0.092(4) 0.040(3) 0.090(4) -0.003(3) 0.062(4) 0.007(3)
C9S 0.136(6) 0.046(3) 0.102(5) 0.034(3) 0.073(5) 0.028(4)
C10S 0.065(3) 0.050(3) 0.094(4) 0.029(3) 0.044(3) 0.027(3)
N1S 0.0331(18) 0.0348(17) 0.0289(17) 0.0027(14) 0.0152(14) 0.0129(14)
N2S 0.055(2) 0.032(2) 0.098(3) 0.015(2) 0.048(2) 0.0173(18)
N3S 0.074(3) 0.056(3) 0.139(5) 0.045(3) 0.042(3) 0.029(3)
N6S 0.129(5) 0.107(5) 0.130(5) 0.036(4) 0.023(4) 0.014(4)
C20S 0.145(7) 0.111(6) 0.089(5) 0.040(5) 0.025(5) 0.022(5)
C24S 0.070(4) 0.139(6) 0.079(4) 0.041(4) 0.034(3) 0.041(4)
C26S 0.042(2) 0.060(3) 0.028(2) 0.0028(19) 0.0169(19) 0.020(2)
C25S 0.041(2) 0.049(2) 0.036(2) 0.0072(19) 0.0234(19) 0.022(2)
O1S 0.256(11) 0.132(8) 0.266(11) 0.015(7) 0.128(8) 0.102(8)

loop_
_atom_type_symbol
_atom_type_description
_atom_type_scat_dispersion_real
_atom_type_scat_dispersion_imag
_atom_type_scat_source
C C 0.0033 0.0016 'International Tables Vol C Tables 4.2.6.8 and 6.1.1.4'
H H 0.0000 0.0000 'International Tables Vol C Tables 4.2.6.8 and 6.1.1.4'
N N 0.0061 0.0033 'International Tables Vol C Tables 4.2.6.8 and 6.1.1.4'
O O 0.0106 0.0060 'International Tables Vol C Tables 4.2.6.8 and 6.1.1.4'
P P 0.1023 0.0942 'International Tables Vol C Tables 4.2.6.8 and 6.1.1.4'
Cl Cl 0.1484 0.1585 'International Tables Vol C Tables 4.2.6.8 and 6.1.1.4'
Co Co 0.3494 0.9721 'International Tables Vol C Tables 4.2.6.8 and 6.1.1.4'
F F 0.0171 0.0103 'International Tables Vol C Tables 4.2.6.8 and 6.1.1.4'

loop_
_geom_angle_atom_site_label_1
_geom_angle_atom_site_label_2
_geom_angle_atom_site_label_3
_geom_angle
_geom_angle_site_symmetry_1
_geom_angle_site_symmetry_3
O1 Co3 O12 101.24(9) . 2_565
O1 Co3 N5 94.20(10) . .
O12 Co3 N5 98.08(9) 2_565 .
O1 Co3 O11 156.59(9) . .
O12 Co3 O11 99.98(8) 2_565 .
N5 Co3 O11 92.49(9) . .
O1 Co3 N1 96.28(9) . .
O12 Co3 N1 160.06(9) 2_565 .
N5 Co3 N1 89.99(10) . .
O11 Co3 N1 61.29(9) . .
O1 Co3 O14 94.02(8) . .
O12 Co3 O14 76.73(8) 2_565 .
N5 Co3 O14 171.01(9) . .
O11 Co3 O14 81.32(8) . .
N1 Co3 O14 92.72(8) . .
O9 Co1 O5 91.02(9) . .
O9 Co1 F1 93.24(8) . .
O5 Co1 F1 93.21(8) . .
O9 Co1 N2 103.64(10) . .
O5 Co1 N2 94.14(9) . .
F1 Co1 N2 161.44(9) . .
O9 Co1 O11 92.26(8) . .
O5 Co1 O11 169.11(8) . .
F1 Co1 O11 76.25(7) . .
N2 Co1 O11 95.17(9) . .
O9 Co1 O14 161.71(8) . .
O5 Co1 O14 99.48(8) . .
F1 Co1 O14 101.02(7) . .
N2 Co1 O14 60.95(9) . .
O11 Co1 O14 80.23(8) . .
O10 Co5 F1 165.43(8) . .
O10 Co5 O8 88.80(8) . .
F1 Co5 O8 90.70(7) . .
O10 Co5 O7 103.80(8) . .
F1 Co5 O7 90.76(7) . .
O8 Co5 O7 93.50(8) . .
O10 Co5 O11 88.00(8) . .
F1 Co5 O11 77.47(7) . .
O8 Co5 O11 92.35(8) . .
O7 Co5 O11 166.92(8) . .
O10 Co5 O15 94.12(8) . 2_565
F1 Co5 O15 88.19(7) . 2_565
O8 Co5 O15 172.58(8) . 2_565
O7 Co5 O15 79.19(7) . 2_565
O11 Co5 O15 94.56(8) . 2_565
F1 Co4 O16 171.68(8) . 2_565
F1 Co4 O3 93.77(8) . .
O16 Co4 O3 88.21(8) 2_565 .
F1 Co4 O6 85.82(7) . .
O16 Co4 O6 85.92(8) 2_565 .
O3 Co4 O6 96.63(8) . .
F1 Co4 O7 86.01(7) . 2_565
O16 Co4 O7 102.24(8) 2_565 2_565
O3 Co4 O7 84.16(8) . 2_565
O6 Co4 O7 171.83(8) . 2_565
F1 Co4 O15 89.11(7) . .
O16 Co4 O15 91.47(8) 2_565 .
O3 Co4 O15 162.14(8) . .
O6 Co4 O15 101.17(8) . .
O7 Co4 O15 78.46(7) 2_565 .
O4 Co2 O2 86.27(9) . .
O4 Co2 O12 103.73(9) . 2_565
O2 Co2 O12 99.02(8) . 2_565
O4 Co2 O3 100.37(8) . .
O2 Co2 O3 166.95(8) . .
O12 Co2 O3 90.36(8) 2_565 .
O4 Co2 N3 92.55(9) . .
O2 Co2 N3 107.44(9) . .
O12 Co2 N3 149.75(9) 2_565 .
O3 Co2 N3 61.38(9) . .
O4 Co2 O14 174.93(8) . .
O2 Co2 O14 88.72(8) . .
O12 Co2 O14 76.30(8) 2_565 .
O3 Co2 O14 84.70(8) . .
N3 Co2 O14 89.68(9) . .
O15 P1 O7 113.97(11) . .
O15 P1 O12 109.77(11) . .
O7 P1 O12 109.77(11) . .
O15 P1 C2 110.01(13) . .
O7 P1 C2 105.42(12) . .
O12 P1 C2 107.65(13) . .
C6 O1 Co3 130.0(2) . .
C6 O2 Co2 129.5(2) . .
C18 O3 Co4 133.60(19) . .
C18 O3 Co2 93.91(18) . .
Co4 O3 Co2 132.17(10) . .
C9 O4 Co2 139.1(2) . .
C35 O5 Co1 126.8(2) . .
C35 O6 Co4 125.62(19) . .
P1 O7 Co5 128.29(12) . .
P1 O7 Co4 126.14(11) . 2_565
Co5 O7 Co4 93.39(8) . 2_565
C4 O8 Co5 129.6(2) . .
C4 O9 Co1 129.77(19) . .
C8 O10 Co5 128.1(2) . .
C28 O11 Co5 132.92(19) . .
C28 O11 Co3 94.91(17) . .
Co5 O11 Co3 117.74(9) . .
C28 O11 Co1 112.18(17) . .
Co5 O11 Co1 94.36(8) . .
Co3 O11 Co1 101.64(8) . .
P1 O12 Co3 127.44(12) . 2_565
P1 O12 Co2 131.28(12) . 2_565
Co3 O12 Co2 99.30(9) 2_565 2_565
Co1 F1 Co4 118.96(8) . .
Co1 F1 Co5 101.35(7) . .
Co4 F1 Co5 138.82(9) . .
C3 O14 Co2 135.96(19) . .
C3 O14 Co1 90.85(18) . .
Co2 O14 Co1 125.19(9) . .
C3 O14 Co3 113.40(18) . .
Co2 O14 Co3 89.53(7) . .
Co1 O14 Co3 95.73(8) . .
P1 O15 Co4 128.28(12) . .
P1 O15 Co5 121.98(11) . 2_565
Co4 O15 Co5 88.99(7) . 2_565
C8 O16 Co4 129.57(19) . 2_565
C26 N1 C28 117.7(3) . .
C26 N1 Co3 151.5(2) . .
C28 N1 Co3 90.41(18) . .
C33 N2 C3 118.6(3) . .
C33 N2 Co1 146.3(2) . .
C3 N2 Co1 95.01(19) . .
C30 N3 C18 118.5(3) . .
C30 N3 Co2 149.0(2) . .
C18 N3 Co2 92.05(18) . .
C51 N4 C9 117.9(3) . .
C36 N5 Co3 167.0(3) . .
C55 C1 C9 120.4(3) . .
C55 C1 H1 119.8 . .
C9 C1 H1 119.8 . .
C7 C2 P1 116.9(2) . .
C7 C2 H2A 108.1 . .
P1 C2 H2A 108.1 . .
C7 C2 H2B 108.1 . .
P1 C2 H2B 108.1 . .
H2A C2 H2B 107.3 . .
O14 C3 N2 112.6(3) . .
O14 C3 C13 125.6(3) . .
N2 C3 C13 121.8(3) . .
O8 C4 O9 126.2(3) . .
O8 C4 C32 117.5(3) . .
O9 C4 C32 116.3(3) . .
C46 C5 C28 116.9(3) . .
C46 C5 H5 121.5 . .
C28 C5 H5 121.5 . .
O1 C6 O2 125.8(3) . .
O1 C6 C11 115.1(3) . .
O2 C6 C11 119.1(3) . .
C17 C7 C27 118.0(3) . .
C17 C7 C2 120.8(3) . .
C27 C7 C2 121.1(3) . .
O16 C8 O10 125.8(3) . .
O16 C8 C29 117.2(3) . .
O10 C8 C29 117.0(3) . .
O4 C9 N4 117.0(3) . .
O4 C9 C1 124.3(3) . .
N4 C9 C1 118.7(3) . .
C16 C10 C14 120.4(3) . .
C16 C10 H10 119.8 . .
C14 C10 H10 119.8 . .
C21 C11 C19 119.3(3) . .
C21 C11 C6 119.7(3) . .
C19 C11 C6 121.0(3) . .
C20 C12 C31 119.5(3) . .
C20 C12 C35 120.2(3) . .
C31 C12 C35 120.2(3) . .
C56 C13 C3 117.1(3) . .
C56 C13 H13 121.5 . .
C3 C13 H13 121.5 . .
C10 C14 C32 119.6(3) . .
C10 C14 H14 120.2 . .
C32 C14 H14 120.2 . .
C42 C15 C45 120.7(3) . .
C42 C15 H15 119.6 . .
C45 C15 H15 119.6 . .
C10 C16 C24 120.1(3) . .
C10 C16 H16 120.0 . .
C24 C16 H16 120.0 . .
C7 C17 C41 120.6(3) . .
C7 C17 H17 119.7 . .
C41 C17 H17 119.7 . .
O3 C18 N3 112.6(3) . .
O3 C18 C23 126.7(3) . .
N3 C18 C23 120.8(3) . .
C45 C19 C11 119.8(3) . .
C45 C19 H19 120.1 . .
C11 C19 H19 120.1 . .
C12 C20 C49 120.1(3) . .
C12 C20 H20 119.9 . .
C49 C20 H20 119.9 . .
C42 C21 C11 121.2(3) . .
C42 C21 H21 119.4 . .
C11 C21 H21 119.4 . .
C34 C22 C29 120.1(3) . .
C34 C22 H22 120.0 . .
C29 C22 H22 120.0 . .
C43 C23 C18 118.5(3) . .
C43 C23 H23 120.8 . .
C18 C23 H23 120.8 . .
C38 C24 C16 119.8(3) . .
C38 C24 H24 120.1 . .
C16 C24 H24 120.1 . .
C29 C25 C37 119.5(3) . .
C29 C25 H25 120.2 . .
C37 C25 H25 120.2 . .
N1 C26 C53 123.9(3) . .
N1 C26 Cl2 115.7(3) . .
C53 C26 Cl2 120.3(3) . .
C50 C27 C7 121.1(3) . .
C50 C27 H27 119.4 . .
C7 C27 H27 119.4 . .
O11 C28 N1 111.8(3) . .
O11 C28 C5 125.3(3) . .
N1 C28 C5 122.9(3) . .
C22 C29 C25 119.7(3) . .
C22 C29 C8 120.3(3) . .
C25 C29 C8 120.1(3) . .
N3 C30 C48 124.4(3) . .
N3 C30 Cl4 115.3(3) . .
C48 C30 Cl4 120.3(3) . .
C39 C31 C12 119.8(3) . .
C39 C31 H31 120.1 . .
C12 C31 H31 120.1 . .
C38 C32 C14 119.9(3) . .
C38 C32 C4 119.0(3) . .
C14 C32 C4 121.1(3) . .
N2 C33 C40 124.0(3) . .
N2 C33 Cl3 116.3(3) . .
C40 C33 Cl3 119.7(3) . .
C44 C34 C22 120.2(3) . .
C44 C34 H34 119.9 . .
C22 C34 H34 119.9 . .
O6 C35 O5 126.7(3) . .
O6 C35 C12 117.8(3) . .
O5 C35 C12 115.5(3) . .
N5 C36 C54 178.9(4) . .
C44 C37 C25 120.6(3) . .
C44 C37 H37 119.7 . .
C25 C37 H37 119.7 . .
C24 C38 C32 120.2(3) . .
C24 C38 H38 119.9 . .
C32 C38 H38 119.9 . .
C47 C39 C31 120.2(3) . .
C47 C39 H39 119.9 . .
C31 C39 H39 119.9 . .
C33 C40 C56 116.8(3) . .
C33 C40 H40 121.6 . .
C56 C40 H40 121.6 . .
C57 C41 C17 120.1(3) . .
C57 C41 H41 119.9 . .
C17 C41 H41 119.9 . .
C15 C42 C21 119.1(3) . .
C15 C42 H42 120.4 . .
C21 C42 H42 120.4 . .
C23 C43 C48 120.6(3) . .
C23 C43 H43 119.7 . .
C48 C43 H43 119.7 . .
C37 C44 C34 120.0(3) . .
C37 C44 H44 120.0 . .
C34 C44 H44 120.0 . .
C15 C45 C19 119.9(3) . .
C15 C45 H45 120.0 . .
C19 C45 H45 120.0 . .
C5 C46 C53 120.9(3) . .
C5 C46 H46 119.6 . .
C53 C46 H46 119.6 . .
C49 C47 C39 120.0(3) . .
C49 C47 H47 120.0 . .
C39 C47 H47 120.0 . .
C30 C48 C43 117.2(3) . .
C30 C48 H48 121.4 . .
C43 C48 H48 121.4 . .
C47 C49 C20 120.3(3) . .
C47 C49 H49 119.8 . .
C20 C49 H49 119.8 . .
C57 C50 C27 120.4(3) . .
C57 C50 H50 119.8 . .
C27 C50 H50 119.8 . .
N4 C51 C52 127.2(3) . .
N4 C51 Cl1 114.3(3) . .
C52 C51 Cl1 118.4(3) . .
C51 C52 C55 115.1(3) . .
C51 C52 H52 122.5 . .
C55 C52 H52 122.5 . .
C26 C53 C46 117.3(3) . .
C26 C53 H53 121.4 . .
C46 C53 H53 121.4 . .
C36 C54 H54A 109.5 . .
C36 C54 H54B 109.5 . .
H54A C54 H54B 109.5 . .
C36 C54 H54C 109.5 . .
H54A C54 H54C 109.5 . .
H54B C54 H54C 109.5 . .
C1 C55 C52 120.7(3) . .
C1 C55 H55 119.6 . .
C52 C55 H55 119.6 . .
C40 C56 C13 121.5(3) . .
C40 C56 H56 119.2 . .
C13 C56 H56 119.2 . .
C50 C57 C41 119.7(3) . .
C50 C57 H57 120.2 . .
C41 C57 H57 120.2 . .
N2S C1S C2S 179.0(4) . .
C1S C2S H2S1 109.5 . .
C1S C2S H2S2 109.5 . .
H2S1 C2S H2S2 109.5 . .
C1S C2S H2S3 109.5 . .
H2S1 C2S H2S3 109.5 . .
H2S2 C2S H2S3 109.5 . .
C6S C5S H5S1 109.5 . .
C6S C5S H5S2 109.5 . .
H5S1 C5S H5S2 109.5 . .
C6S C5S H5S3 109.5 . .
H5S1 C5S H5S3 109.5 . .
H5S2 C5S H5S3 109.5 . .
N1S C6S C5S 112.6(3) . .
N1S C6S H6S1 109.1 . .
C5S C6S H6S1 109.1 . .
N1S C6S H6S2 109.1 . .
C5S C6S H6S2 109.1 . .
H6S1 C6S H6S2 107.8 . .
N1S C7S C8S 113.0(4) . .
N1S C7S H7S1 109.0 . .
C8S C7S H7S1 109.0 . .
N1S C7S H7S2 109.0 . .
C8S C7S H7S2 109.0 . .
H7S1 C7S H7S2 107.8 . .
C7S C8S H8S1 109.5 . .
C7S C8S H8S2 109.5 . .
H8S1 C8S H8S2 109.5 . .
C7S C8S H8S3 109.5 . .
H8S1 C8S H8S3 109.5 . .
H8S2 C8S H8S3 109.5 . .
C10S C9S H9S1 109.5 . .
C10S C9S H9S2 109.5 . .
H9S1 C9S H9S2 109.5 . .
C10S C9S H9S3 109.5 . .
H9S1 C9S H9S3 109.5 . .
H9S2 C9S H9S3 109.5 . .
N3S C10S C9S 178.4(7) . .
C7S N1S C6S 108.4(3) . .
C7S N1S C25S 114.1(3) . .
C6S N1S C25S 112.8(3) . .
C7S N1S H4 102(6) . .
C6S N1S H4 104(6) . .
C25S N1S H4 114(6) . .
N6S C20S C24S 167.4(11) . .
C20S C24S H24A 109.5 . .
C20S C24S H24B 109.5 . .
H24A C24S H24B 109.5 . .
C20S C24S H24C 109.5 . .
H24A C24S H24C 109.5 . .
H24B C24S H24C 109.5 . .
C25S C26S H26A 109.5 . .
C25S C26S H26B 109.5 . .
H26A C26S H26B 109.5 . .
C25S C26S H26C 109.5 . .
H26A C26S H26C 109.5 . .
H26B C26S H26C 109.5 . .
N1S C25S C26S 114.1(3) . .
N1S C25S H25A 108.7 . .
C26S C25S H25A 108.7 . .
N1S C25S H25B 108.7 . .
C26S C25S H25B 108.7 . .
H25A C25S H25B 107.6 . .

loop_
_geom_bond_atom_site_label_1
_geom_bond_atom_site_label_2
_geom_bond_distance
_geom_bond_site_symmetry_2
Co3 O1 1.958(2) .
Co3 O12 2.020(2) 2_565
Co3 N5 2.093(3) .
Co3 O11 2.123(2) .
Co3 N1 2.219(3) .
Co3 O14 2.258(2) .
Co1 O9 2.002(2) .
Co1 O5 2.017(2) .
Co1 F1 2.0355(17) .
Co1 N2 2.131(3) .
Co1 O11 2.186(2) .
Co1 O14 2.246(2) .
Co5 O10 2.016(2) .
Co5 F1 2.0485(17) .
Co5 O8 2.064(2) .
Co5 O7 2.074(2) .
Co5 O11 2.120(2) .
Co5 O15 2.1976(19) 2_565
Co4 F1 2.0375(17) .
Co4 O16 2.048(2) 2_565
Co4 O3 2.078(2) .
Co4 O6 2.082(2) .
Co4 O7 2.1345(19) 2_565
Co4 O15 2.173(2) .
Co2 O4 2.025(2) .
Co2 O2 2.087(2) .
Co2 O12 2.103(2) 2_565
Co2 O3 2.158(2) .
Co2 N3 2.159(3) .
Co2 O14 2.205(2) .
Cl1 C51 1.764(4) .
Cl2 C26 1.742(3) .
Cl3 C33 1.734(3) .
Cl4 C30 1.734(3) .
P1 O15 1.529(2) .
P1 O7 1.534(2) .
P1 O12 1.544(2) .
P1 C2 1.810(3) .
O1 C6 1.258(4) .
O2 C6 1.258(4) .
O3 C18 1.293(4) .
O4 C9 1.286(4) .
O5 C35 1.275(4) .
O6 C35 1.252(4) .
O7 Co4 2.1345(19) 2_565
O8 C4 1.256(4) .
O9 C4 1.258(4) .
O10 C8 1.258(4) .
O11 C28 1.333(4) .
O12 Co3 2.020(2) 2_565
O12 Co2 2.103(2) 2_565
O14 C3 1.318(4) .
O15 Co5 2.1975(19) 2_565
O16 C8 1.254(4) .
O16 Co4 2.048(2) 2_565
N1 C26 1.333(4) .
N1 C28 1.342(4) .
N2 C33 1.336(4) .
N2 C3 1.352(4) .
N3 C30 1.336(4) .
N3 C18 1.356(4) .
N4 C51 1.327(4) .
N4 C9 1.379(4) .
N5 C36 1.137(4) .
C1 C55 1.374(5) .
C1 C9 1.411(5) .
C1 H1 0.9300 .
C2 C7 1.510(4) .
C2 H2A 0.9700 .
C2 H2B 0.9700 .
C3 C13 1.402(5) .
C4 C32 1.506(4) .
C5 C46 1.382(5) .
C5 C28 1.387(4) .
C5 H5 0.9300 .
C6 C11 1.503(4) .
C7 C17 1.385(4) .
C7 C27 1.389(4) .
C8 C29 1.510(4) .
C10 C16 1.384(5) .
C10 C14 1.388(4) .
C10 H10 0.9300 .
C11 C21 1.386(4) .
C11 C19 1.393(5) .
C12 C20 1.386(5) .
C12 C31 1.394(5) .
C12 C35 1.511(4) .
C13 C56 1.391(5) .
C13 H13 0.9300 .
C14 C32 1.394(5) .
C14 H14 0.9300 .
C15 C42 1.380(5) .
C15 C45 1.386(5) .
C15 H15 0.9300 .
C16 C24 1.390(5) .
C16 H16 0.9300 .
C17 C41 1.400(5) .
C17 H17 0.9300 .
C18 C23 1.414(4) .
C19 C45 1.390(5) .
C19 H19 0.9300 .
C20 C49 1.386(5) .
C20 H20 0.9300 .
C21 C42 1.384(5) .
C21 H21 0.9300 .
C22 C34 1.387(5) .
C22 C29 1.389(5) .
C22 H22 0.9300 .
C23 C43 1.374(5) .
C23 H23 0.9300 .
C24 C38 1.385(5) .
C24 H24 0.9300 .
C25 C29 1.389(5) .
C25 C37 1.395(5) .
C25 H25 0.9300 .
C26 C53 1.364(5) .
C27 C50 1.381(5) .
C27 H27 0.9300 .
C30 C48 1.369(5) .
C31 C39 1.386(4) .
C31 H31 0.9300 .
C32 C38 1.393(4) .
C33 C40 1.376(5) .
C34 C44 1.380(5) .
C34 H34 0.9300 .
C36 C54 1.463(5) .
C37 C44 1.373(5) .
C37 H37 0.9300 .
C38 H38 0.9300 .
C39 C47 1.385(5) .
C39 H39 0.9300 .
C40 C56 1.380(5) .
C40 H40 0.9300 .
C41 C57 1.373(5) .
C41 H41 0.9300 .
C42 H42 0.9300 .
C43 C48 1.392(5) .
C43 H43 0.9300 .
C44 H44 0.9300 .
C45 H45 0.9300 .
C46 C53 1.382(5) .
C46 H46 0.9300 .
C47 C49 1.376(5) .
C47 H47 0.9300 .
C48 H48 0.9300 .
C49 H49 0.9300 .
C50 C57 1.371(5) .
C50 H50 0.9300 .
C51 C52 1.366(5) .
C52 C55 1.396(5) .
C52 H52 0.9300 .
C53 H53 0.9300 .
C54 H54A 0.9600 .
C54 H54B 0.9600 .
C54 H54C 0.9600 .
C55 H55 0.9300 .
C56 H56 0.9300 .
C57 H57 0.9300 .
C1S N2S 1.134(5) .
C1S C2S 1.434(5) .
C2S H2S1 0.9600 .
C2S H2S2 0.9600 .
C2S H2S3 0.9600 .
C5S C6S 1.515(6) .
C5S H5S1 0.9600 .
C5S H5S2 0.9600 .
C5S H5S3 0.9600 .
C6S N1S 1.496(5) .
C6S H6S1 0.9700 .
C6S H6S2 0.9700 .
C7S N1S 1.494(5) .
C7S C8S 1.504(6) .
C7S H7S1 0.9700 .
C7S H7S2 0.9700 .
C8S H8S1 0.9600 .
C8S H8S2 0.9600 .
C8S H8S3 0.9600 .
C9S C10S 1.435(7) .
C9S H9S1 0.9600 .
C9S H9S2 0.9600 .
C9S H9S3 0.9600 .
C10S N3S 1.138(6) .
N1S C25S 1.510(5) .
N1S H4 0.893(10) .
N6S C20S 1.170(7) .
C20S C24S 1.405(7) .
C24S H24A 0.9600 .
C24S H24B 0.9600 .
C24S H24C 0.9600 .
C26S C25S 1.518(6) .
C26S H26A 0.9600 .
C26S H26B 0.9600 .
C26S H26C 0.9600 .
C25S H25A 0.9700 .
C25S H25B 0.9700 .

loop_
_geom_torsion_atom_site_label_1
_geom_torsion_atom_site_label_2
_geom_torsion_atom_site_label_3
_geom_torsion_atom_site_label_4
_geom_torsion
_geom_torsion_site_symmetry_1
_geom_torsion_site_symmetry_4
O12 Co3 O1 C6 -43.2(3) 2_565 .
N5 Co3 O1 C6 -142.3(3) . .
O11 Co3 O1 C6 111.4(3) . .
N1 Co3 O1 C6 127.2(3) . .
O14 Co3 O1 C6 34.0(3) . .
O4 Co2 O2 C6 131.8(3) . .
O12 Co2 O2 C6 28.5(3) 2_565 .
O3 Co2 O2 C6 -107.0(4) . .
N3 Co2 O2 C6 -136.7(3) . .
O14 Co2 O2 C6 -47.5(3) . .
F1 Co4 O3 C18 119.7(3) . .
O16 Co4 O3 C18 -52.2(3) 2_565 .
O6 Co4 O3 C18 33.5(3) . .
O7 Co4 O3 C18 -154.7(3) 2_565 .
O15 Co4 O3 C18 -141.4(3) . .
F1 Co4 O3 Co2 -52.04(14) . .
O16 Co4 O3 Co2 136.05(14) 2_565 .
O6 Co4 O3 Co2 -138.26(13) . .
O7 Co4 O3 Co2 33.55(13) 2_565 .
O15 Co4 O3 Co2 46.8(3) . .
O4 Co2 O3 C18 85.19(18) . .
O2 Co2 O3 C18 -34.6(4) . .
O12 Co2 O3 C18 -170.77(17) 2_565 .
N3 Co2 O3 C18 -2.03(17) . .
O14 Co2 O3 C18 -94.57(17) . .
O4 Co2 O3 Co4 -100.79(14) . .
O2 Co2 O3 Co4 139.4(3) . .
O12 Co2 O3 Co4 3.25(14) 2_565 .
N3 Co2 O3 Co4 171.99(17) . .
O14 Co2 O3 Co4 79.45(14) . .
O2 Co2 O4 C9 177.7(3) . .
O12 Co2 O4 C9 -84.0(3) 2_565 .
O3 Co2 O4 C9 9.0(3) . .
N3 Co2 O4 C9 70.3(3) . .
O14 Co2 O4 C9 -173.7(8) . .
O9 Co1 O5 C35 63.9(2) . .
F1 Co1 O5 C35 -29.4(2) . .
N2 Co1 O5 C35 167.6(2) . .
O11 Co1 O5 C35 -43.7(6) . .
O14 Co1 O5 C35 -131.2(2) . .
F1 Co4 O6 C35 -55.8(2) . .
O16 Co4 O6 C35 125.2(2) 2_565 .
O3 Co4 O6 C35 37.5(2) . .
O7 Co4 O6 C35 -57.5(7) 2_565 .
O15 Co4 O6 C35 -144.1(2) . .
O15 P1 O7 Co5 -61.35(17) . .
O12 P1 O7 Co5 175.07(12) . .
C2 P1 O7 Co5 59.39(18) . .
O15 P1 O7 Co4 70.71(16) . 2_565
O12 P1 O7 Co4 -52.87(17) . 2_565
C2 P1 O7 Co4 -168.55(14) . 2_565
O10 Co5 O7 P1 -158.73(14) . .
F1 Co5 O7 P1 21.64(14) . .
O8 Co5 O7 P1 -69.11(15) . .
O11 Co5 O7 P1 47.3(4) . .
O15 Co5 O7 P1 109.65(15) 2_565 .
O10 Co5 O7 Co4 58.19(9) . 2_565
F1 Co5 O7 Co4 -121.45(7) . 2_565
O8 Co5 O7 Co4 147.81(8) . 2_565
O11 Co5 O7 Co4 -95.8(3) . 2_565
O15 Co5 O7 Co4 -33.44(7) 2_565 2_565
O10 Co5 O8 C4 -131.0(3) . .
F1 Co5 O8 C4 34.5(3) . .
O7 Co5 O8 C4 125.3(3) . .
O11 Co5 O8 C4 -43.0(3) . .
O15 Co5 O8 C4 115.7(6) 2_565 .
O5 Co1 O9 C4 -123.7(3) . .
F1 Co1 O9 C4 -30.4(3) . .
N2 Co1 O9 C4 141.8(3) . .
O11 Co1 O9 C4 45.9(3) . .
O14 Co1 O9 C4 111.0(3) . .
F1 Co5 O10 C8 138.4(3) . .
O8 Co5 O10 C8 -133.4(3) . .
O7 Co5 O10 C8 -40.1(3) . .
O11 Co5 O10 C8 134.2(3) . .
O15 Co5 O10 C8 39.8(3) 2_565 .
O10 Co5 O11 C28 29.5(2) . .
F1 Co5 O11 C28 -149.4(2) . .
O8 Co5 O11 C28 -59.2(2) . .
O7 Co5 O11 C28 -175.7(3) . .
O15 Co5 O11 C28 123.5(2) 2_565 .
O10 Co5 O11 Co3 -98.91(11) . .
F1 Co5 O11 Co3 82.18(10) . .
O8 Co5 O11 Co3 172.38(10) . .
O7 Co5 O11 Co3 55.9(4) . .
O15 Co5 O11 Co3 -4.93(11) 2_565 .
O10 Co5 O11 Co1 155.51(8) . .
F1 Co5 O11 Co1 -23.40(7) . .
O8 Co5 O11 Co1 66.79(8) . .
O7 Co5 O11 Co1 -49.7(4) . .
O15 Co5 O11 Co1 -110.52(8) 2_565 .
O1 Co3 O11 C28 25.8(3) . .
O12 Co3 O11 C28 -179.47(16) 2_565 .
N5 Co3 O11 C28 -80.81(17) . .
N1 Co3 O11 C28 7.80(16) . .
O14 Co3 O11 C28 105.75(17) . .
O1 Co3 O11 Co5 170.59(17) . .
O12 Co3 O11 Co5 -34.64(11) 2_565 .
N5 Co3 O11 Co5 64.02(12) . .
N1 Co3 O11 Co5 152.64(14) . .
O14 Co3 O11 Co5 -109.41(11) . .
O1 Co3 O11 Co1 -88.1(2) . .
O12 Co3 O11 Co1 66.67(9) 2_565 .
N5 Co3 O11 Co1 165.32(9) . .
N1 Co3 O11 Co1 -106.06(11) . .
O14 Co3 O11 Co1 -8.11(8) . .
O9 Co1 O11 C28 71.1(2) . .
O5 Co1 O11 C28 178.5(4) . .
F1 Co1 O11 C28 163.9(2) . .
N2 Co1 O11 C28 -32.8(2) . .
O14 Co1 O11 C28 -92.09(19) . .
O9 Co1 O11 Co5 -69.10(9) . .
O5 Co1 O11 Co5 38.3(5) . .
F1 Co1 O11 Co5 23.68(7) . .
N2 Co1 O11 Co5 -173.01(9) . .
O14 Co1 O11 Co5 127.67(8) . .
O9 Co1 O11 Co3 171.41(9) . .
O5 Co1 O11 Co3 -81.2(4) . .
F1 Co1 O11 Co3 -95.81(8) . .
N2 Co1 O11 Co3 67.49(10) . .
O14 Co1 O11 Co3 8.18(8) . .
O15 P1 O12 Co3 9.30(18) . 2_565
O7 P1 O12 Co3 135.31(14) . 2_565
C2 P1 O12 Co3 -110.43(16) . 2_565
O15 P1 O12 Co2 -151.30(14) . 2_565
O7 P1 O12 Co2 -25.29(19) . 2_565
C2 P1 O12 Co2 88.97(17) . 2_565
O9 Co1 F1 Co4 -122.20(10) . .
O5 Co1 F1 Co4 -31.00(10) . .
N2 Co1 F1 Co4 82.2(3) . .
O11 Co1 F1 Co4 146.26(10) . .
O14 Co1 F1 Co4 69.31(10) . .
O9 Co1 F1 Co5 66.52(9) . .
O5 Co1 F1 Co5 157.72(8) . .
N2 Co1 F1 Co5 -89.1(3) . .
O11 Co1 F1 Co5 -25.02(7) . .
O14 Co1 F1 Co5 -101.97(8) . .
O16 Co4 F1 Co1 64.9(6) 2_565 .
O3 Co4 F1 Co1 -38.67(10) . .
O6 Co4 F1 Co1 57.71(10) . .
O7 Co4 F1 Co1 -122.53(10) 2_565 .
O15 Co4 F1 Co1 158.98(9) . .
O16 Co4 F1 Co5 -128.2(5) 2_565 .
O3 Co4 F1 Co5 128.28(13) . .
O6 Co4 F1 Co5 -135.33(14) . .
O7 Co4 F1 Co5 44.42(13) 2_565 .
O15 Co4 F1 Co5 -34.07(13) . .
O10 Co5 F1 Co1 21.4(3) . .
O8 Co5 F1 Co1 -66.54(8) . .
O7 Co5 F1 Co1 -160.05(8) . .
O11 Co5 F1 Co1 25.71(7) . .
O15 Co5 F1 Co1 120.79(8) 2_565 .
O10 Co5 F1 Co4 -147.0(3) . .
O8 Co5 F1 Co4 125.08(14) . .
O7 Co5 F1 Co4 31.57(14) . .
O11 Co5 F1 Co4 -142.67(14) . .
O15 Co5 F1 Co4 -47.58(13) 2_565 .
O4 Co2 O14 C3 -62.6(11) . .
O2 Co2 O14 C3 -54.0(3) . .
O12 Co2 O14 C3 -153.6(3) 2_565 .
O3 Co2 O14 C3 114.7(3) . .
N3 Co2 O14 C3 53.4(3) . .
O4 Co2 O14 Co1 158.3(9) . .
O2 Co2 O14 Co1 166.93(12) . .
O12 Co2 O14 Co1 67.32(11) 2_565 .
O3 Co2 O14 Co1 -24.35(11) . .
N3 Co2 O14 Co1 -85.63(12) . .
O4 Co2 O14 Co3 61.6(10) . .
O2 Co2 O14 Co3 70.24(8) . .
O12 Co2 O14 Co3 -29.37(7) 2_565 .
O3 Co2 O14 Co3 -121.04(8) . .
N3 Co2 O14 Co3 177.69(9) . .
O9 Co1 O14 C3 39.3(3) . .
O5 Co1 O14 C3 -84.99(17) . .
F1 Co1 O14 C3 179.84(16) . .
N2 Co1 O14 C3 4.50(16) . .
O11 Co1 O14 C3 106.05(17) . .
O9 Co1 O14 Co2 -167.8(2) . .
O5 Co1 O14 Co2 67.92(12) . .
F1 Co1 O14 Co2 -27.26(12) . .
N2 Co1 O14 Co2 157.41(15) . .
O11 Co1 O14 Co2 -101.05(12) . .
O9 Co1 O14 Co3 -74.4(3) . .
O5 Co1 O14 Co3 161.40(8) . .
F1 Co1 O14 Co3 66.22(8) . .
N2 Co1 O14 Co3 -109.12(11) . .
O11 Co1 O14 Co3 -7.57(7) . .
O1 Co3 O14 C3 71.3(2) . .
O12 Co3 O14 C3 171.9(2) 2_565 .
N5 Co3 O14 C3 -132.6(5) . .
O11 Co3 O14 C3 -85.7(2) . .
N1 Co3 O14 C3 -25.2(2) . .
O1 Co3 O14 Co2 -69.98(8) . .
O12 Co3 O14 Co2 30.63(7) 2_565 .
N5 Co3 O14 Co2 86.2(6) . .
O11 Co3 O14 Co2 133.11(8) . .
N1 Co3 O14 Co2 -166.48(9) . .
O1 Co3 O14 Co1 164.68(8) . .
O12 Co3 O14 Co1 -94.70(8) 2_565 .
N5 Co3 O14 Co1 -39.2(6) . .
O11 Co3 O14 Co1 7.77(7) . .
N1 Co3 O14 Co1 68.18(9) . .
O7 P1 O15 Co4 55.30(17) . .
O12 P1 O15 Co4 178.89(12) . .
C2 P1 O15 Co4 -62.84(18) . .
O7 P1 O15 Co5 -62.49(16) . 2_565
O12 P1 O15 Co5 61.10(15) . 2_565
C2 P1 O15 Co5 179.38(13) . 2_565
F1 Co4 O15 P1 -13.48(14) . .
O16 Co4 O15 P1 158.21(15) 2_565 .
O3 Co4 O15 P1 -113.1(3) . .
O6 Co4 O15 P1 72.08(15) . .
O7 Co4 O15 P1 -99.59(15) 2_565 .
F1 Co4 O15 Co5 117.88(7) . 2_565
O16 Co4 O15 Co5 -70.43(8) 2_565 2_565
O3 Co4 O15 Co5 18.3(3) . 2_565
O6 Co4 O15 Co5 -156.56(7) . 2_565
O7 Co4 O15 Co5 31.77(7) 2_565 2_565
O1 Co3 N1 C26 8.5(5) . .
O12 Co3 N1 C26 159.9(4) 2_565 .
N5 Co3 N1 C26 -85.8(5) . .
O11 Co3 N1 C26 -178.6(5) . .
O14 Co3 N1 C26 102.8(5) . .
O1 Co3 N1 C28 179.36(17) . .
O12 Co3 N1 C28 -29.2(4) 2_565 .
N5 Co3 N1 C28 85.13(18) . .
O11 Co3 N1 C28 -7.72(16) . .
O14 Co3 N1 C28 -86.29(18) . .
O9 Co1 N2 C33 10.0(4) . .
O5 Co1 N2 C33 -82.0(4) . .
F1 Co1 N2 C33 164.9(3) . .
O11 Co1 N2 C33 103.6(4) . .
O14 Co1 N2 C33 179.4(4) . .
O9 Co1 N2 C3 -173.80(17) . .
O5 Co1 N2 C3 94.14(18) . .
F1 Co1 N2 C3 -18.9(4) . .
O11 Co1 N2 C3 -80.21(18) . .
O14 Co1 N2 C3 -4.41(16) . .
O4 Co2 N3 C30 72.3(4) . .
O2 Co2 N3 C30 -14.5(5) . .
O12 Co2 N3 C30 -164.4(4) 2_565 .
O3 Co2 N3 C30 172.8(5) . .
O14 Co2 N3 C30 -103.1(4) . .
O4 Co2 N3 C18 -98.50(18) . .
O2 Co2 N3 C18 174.62(17) . .
O12 Co2 N3 C18 24.7(3) 2_565 .
O3 Co2 N3 C18 1.93(16) . .
O14 Co2 N3 C18 86.06(18) . .
O1 Co3 N5 C36 129.4(11) . .
O12 Co3 N5 C36 27.4(11) 2_565 .
O11 Co3 N5 C36 -73.0(11) . .
N1 Co3 N5 C36 -134.3(11) . .
O14 Co3 N5 C36 -26.7(15) . .
O15 P1 C2 C7 -74.1(3) . .
O7 P1 C2 C7 162.6(2) . .
O12 P1 C2 C7 45.5(3) . .
Co2 O14 C3 N2 -154.4(2) . .
Co1 O14 C3 N2 -6.7(2) . .
Co3 O14 C3 N2 89.9(3) . .
Co2 O14 C3 C13 26.1(5) . .
Co1 O14 C3 C13 173.7(3) . .
Co3 O14 C3 C13 -89.7(3) . .
C33 N2 C3 O14 -175.3(3) . .
Co1 N2 C3 O14 7.1(3) . .
C33 N2 C3 C13 4.3(4) . .
Co1 N2 C3 C13 -173.3(3) . .
Co5 O8 C4 O9 7.7(5) . .
Co5 O8 C4 C32 -173.45(18) . .
Co1 O9 C4 O8 -10.4(5) . .
Co1 O9 C4 C32 170.73(19) . .
Co3 O1 C6 O2 9.0(5) . .
Co3 O1 C6 C11 -171.59(19) . .
Co2 O2 C6 O1 -1.5(5) . .
Co2 O2 C6 C11 179.18(19) . .
P1 C2 C7 C17 113.3(3) . .
P1 C2 C7 C27 -68.3(4) . .
Co4 O16 C8 O10 0.2(5) 2_565 .
Co4 O16 C8 C29 179.60(19) 2_565 .
Co5 O10 C8 O16 3.1(5) . .
Co5 O10 C8 C29 -176.38(19) . .
Co2 O4 C9 N4 -159.3(2) . .
Co2 O4 C9 C1 23.0(5) . .
C51 N4 C9 O4 -176.2(3) . .
C51 N4 C9 C1 1.7(5) . .
C55 C1 C9 O4 176.0(3) . .
C55 C1 C9 N4 -1.7(5) . .
O1 C6 C11 C21 -12.6(4) . .
O2 C6 C11 C21 166.8(3) . .
O1 C6 C11 C19 166.8(3) . .
O2 C6 C11 C19 -13.8(4) . .
O14 C3 C13 C56 176.2(3) . .
N2 C3 C13 C56 -3.3(5) . .
C16 C10 C14 C32 1.9(5) . .
C14 C10 C16 C24 -2.9(5) . .
C27 C7 C17 C41 -0.7(5) . .
C2 C7 C17 C41 177.7(3) . .
Co4 O3 C18 N3 -170.80(19) . .
Co2 O3 C18 N3 3.1(3) . .
Co4 O3 C18 C23 9.9(5) . .
Co2 O3 C18 C23 -176.2(3) . .
C30 N3 C18 O3 -177.7(3) . .
Co2 N3 C18 O3 -3.1(3) . .
C30 N3 C18 C23 1.6(4) . .
Co2 N3 C18 C23 176.3(3) . .
C21 C11 C19 C45 -0.8(5) . .
C6 C11 C19 C45 179.8(3) . .
C31 C12 C20 C49 1.1(5) . .
C35 C12 C20 C49 -179.5(3) . .
C19 C11 C21 C42 0.9(5) . .
C6 C11 C21 C42 -179.7(3) . .
O3 C18 C23 C43 177.4(3) . .
N3 C18 C23 C43 -1.9(5) . .
C10 C16 C24 C38 1.5(6) . .
C28 N1 C26 C53 -1.2(5) . .
Co3 N1 C26 C53 168.5(3) . .
C28 N1 C26 Cl2 177.4(2) . .
Co3 N1 C26 Cl2 -12.9(6) . .
C17 C7 C27 C50 -0.3(5) . .
C2 C7 C27 C50 -178.7(3) . .
Co5 O11 C28 N1 -148.1(2) . .
Co3 O11 C28 N1 -12.2(2) . .
Co1 O11 C28 N1 92.5(2) . .
Co5 O11 C28 C5 32.9(4) . .
Co3 O11 C28 C5 168.8(3) . .
Co1 O11 C28 C5 -86.5(3) . .
C26 N1 C28 O11 -173.2(3) . .
Co3 N1 C28 O11 11.7(2) . .
C26 N1 C28 C5 5.7(5) . .
Co3 N1 C28 C5 -169.4(3) . .
C46 C5 C28 O11 173.1(3) . .
C46 C5 C28 N1 -5.7(5) . .
C34 C22 C29 C25 -0.9(5) . .
C34 C22 C29 C8 -179.9(3) . .
C37 C25 C29 C22 -0.5(5) . .
C37 C25 C29 C8 178.5(3) . .
O16 C8 C29 C22 14.2(4) . .
O10 C8 C29 C22 -166.3(3) . .
O16 C8 C29 C25 -164.7(3) . .
O10 C8 C29 C25 14.7(4) . .
C18 N3 C30 C48 0.3(5) . .
Co2 N3 C30 C48 -169.3(3) . .
C18 N3 C30 Cl4 -179.2(2) . .
Co2 N3 C30 Cl4 11.2(6) . .
C20 C12 C31 C39 -0.2(5) . .
C35 C12 C31 C39 -179.6(3) . .
C10 C14 C32 C38 0.3(5) . .
C10 C14 C32 C4 -178.7(3) . .
O8 C4 C32 C38 -165.1(3) . .
O9 C4 C32 C38 13.9(4) . .
O8 C4 C32 C14 14.0(4) . .
O9 C4 C32 C14 -167.1(3) . .
C3 N2 C33 C40 -1.8(5) . .
Co1 N2 C33 C40 173.9(3) . .
C3 N2 C33 Cl3 178.4(2) . .
Co1 N2 C33 Cl3 -5.9(5) . .
C29 C22 C34 C44 1.4(5) . .
Co4 O6 C35 O5 9.8(4) . .
Co4 O6 C35 C12 -168.76(19) . .
Co1 O5 C35 O6 45.6(4) . .
Co1 O5 C35 C12 -135.9(2) . .
C20 C12 C35 O6 -164.8(3) . .
C31 C12 C35 O6 14.6(4) . .
C20 C12 C35 O5 16.5(4) . .
C31 C12 C35 O5 -164.1(3) . .
Co3 N5 C36 C54 13(21) . .
C29 C25 C37 C44 1.4(5) . .
C16 C24 C38 C32 0.8(5) . .
C14 C32 C38 C24 -1.7(5) . .
C4 C32 C38 C24 177.3(3) . .
C12 C31 C39 C47 -0.3(5) . .
N2 C33 C40 C56 -1.6(5) . .
Cl3 C33 C40 C56 178.2(3) . .
C7 C17 C41 C57 0.8(5) . .
C45 C15 C42 C21 0.4(5) . .
C11 C21 C42 C15 -0.7(5) . .
C18 C23 C43 C48 0.3(5) . .
C25 C37 C44 C34 -1.0(5) . .
C22 C34 C44 C37 -0.4(5) . .
C42 C15 C45 C19 -0.3(5) . .
C11 C19 C45 C15 0.5(5) . .
C28 C5 C46 C53 1.2(6) . .
C31 C39 C47 C49 -0.1(6) . .
N3 C30 C48 C43 -1.8(6) . .
Cl4 C30 C48 C43 177.6(3) . .
C23 C43 C48 C30 1.5(5) . .
C39 C47 C49 C20 0.9(6) . .
C12 C20 C49 C47 -1.5(6) . .
C7 C27 C50 C57 1.2(5) . .
C9 N4 C51 C52 -0.5(6) . .
C9 N4 C51 Cl1 178.0(2) . .
N4 C51 C52 C55 -0.6(6) . .
Cl1 C51 C52 C55 -179.0(3) . .
N1 C26 C53 C46 -3.0(6) . .
Cl2 C26 C53 C46 178.5(3) . .
C5 C46 C53 C26 2.9(6) . .
C9 C1 C55 C52 0.6(5) . .
C51 C52 C55 C1 0.5(5) . .
C33 C40 C56 C13 2.6(5) . .
C3 C13 C56 C40 -0.2(5) . .
C27 C50 C57 C41 -1.1(6) . .
C17 C41 C57 C50 0.1(6) . .
C8S C7S N1S C6S 177.4(4) . .
C8S C7S N1S C25S -56.0(5) . .
C5S C6S N1S C7S -177.6(3) . .
C5S C6S N1S C25S 55.1(4) . .
C7S N1S C25S C26S -67.0(4) . .
C6S N1S C25S C26S 57.2(4) . .
